data_2232099
loop_
_publ_author_name
'Kang, Tai-Ran'

_publ_section_title
;
 (<i>E</i>)-2-[1-(4-Fluorophenyl)pent-1-en-3-ylidene]malononitrile
;
_journal_coeditor_code XU5286
_journal_issue 10
_journal_name_full 'Acta Crystallographica Section E'
_journal_page_first o2582
_journal_paper_doi 10.1107/S1600536811035884
_journal_volume 67
_journal_year 2011
_chemical_formula_iupac 'C14 H11 F N2'
_chemical_formula_moiety 'C14 H11 F N2'
_chemical_formula_sum 'C14 H11 F N2'
_chemical_formula_weight 226.25
_chemical_name_systematic
;
(<i>E</i>)-2-[1-(4-Fluorophenyl)pent-1-en-3-ylidene]malononitrile
;
_space_group_IT_number 14
_symmetry_cell_setting monoclinic
_symmetry_space_group_name_Hall '-P 2yn'
_symmetry_space_group_name_H-M 'P 1 21/n 1'
_atom_sites_solution_hydrogens geom
_atom_sites_solution_primary direct
_atom_sites_solution_secondary difmap
_audit_creation_method SHELXTL
_cell_angle_alpha 90.00
_cell_angle_beta 98.375(2)
_cell_angle_gamma 90.00
_cell_formula_units_Z 4
_cell_length_a 7.6504(2)
_cell_length_b 12.4989(3)
_cell_length_c 12.7787(3)
_cell_measurement_reflns_used 3458
_cell_measurement_temperature 291(2)
_cell_measurement_theta_max 71.7958
_cell_measurement_theta_min 3.4931
_cell_volume 1208.89(5)
_computing_cell_refinement 'CrysAlis Pro (Oxford Diffraction, 2009)'
_computing_data_collection 'CrysAlis Pro (Oxford Diffraction, 2009)'
_computing_data_reduction 'CrysAlis Pro (Oxford Diffraction, 2009)'
_computing_molecular_graphics 'SHELXTL (Sheldrick, 2008)'
_computing_publication_material 'SHELXTL (Sheldrick, 2008)'
_computing_structure_refinement 'SHELXTL (Sheldrick, 2008)'
_computing_structure_solution 'SHELXTL (Sheldrick, 2008)'
_diffrn_ambient_temperature 291(2)
_diffrn_detector_area_resol_mean 15.9149
_diffrn_measured_fraction_theta_full 0.995
_diffrn_measured_fraction_theta_max 0.995
_diffrn_measurement_device_type 'Oxford Diffraction Xcalibur Sapphire3 Gemini ultra'
_diffrn_measurement_method '\w scans'
_diffrn_radiation_monochromator mirror
_diffrn_radiation_source 'Enhance Ultra (Cu) X-ray Source'
_diffrn_radiation_type CuK\a
_diffrn_radiation_wavelength 1.54184
_diffrn_reflns_av_R_equivalents 0.0138
_diffrn_reflns_av_sigmaI/netI 0.0152
_diffrn_reflns_limit_h_max 8
_diffrn_reflns_limit_h_min -9
_diffrn_reflns_limit_k_max 11
_diffrn_reflns_limit_k_min -14
_diffrn_reflns_limit_l_max 13
_diffrn_reflns_limit_l_min -15
_diffrn_reflns_number 5033
_diffrn_reflns_theta_full 67.07
_diffrn_reflns_theta_max 67.07
_diffrn_reflns_theta_min 4.98
_exptl_absorpt_coefficient_mu 0.698
_exptl_absorpt_correction_T_max 0.8075
_exptl_absorpt_correction_T_min 0.7581
_exptl_absorpt_correction_type multi-scan
_exptl_absorpt_process_details
;
(CrysAlis Pro; Oxford Diffraction, 2009)
;
_exptl_crystal_colour yellow
_exptl_crystal_density_diffrn 1.243
_exptl_crystal_density_method 'not measured'
_exptl_crystal_description block
_exptl_crystal_F_000 472
_exptl_crystal_size_max 0.42
_exptl_crystal_size_mid 0.38
_exptl_crystal_size_min 0.32
_refine_diff_density_max 0.102
_refine_diff_density_min -0.143
_refine_ls_extinction_method none
_refine_ls_goodness_of_fit_ref 1.064
_refine_ls_hydrogen_treatment constr
_refine_ls_matrix_type full
_refine_ls_number_parameters 155
_refine_ls_number_reflns 2148
_refine_ls_number_restraints 0
_refine_ls_restrained_S_all 1.064
_refine_ls_R_factor_all 0.0435
_refine_ls_R_factor_gt 0.0406
_refine_ls_shift/su_max 0.005
_refine_ls_shift/su_mean 0.001
_refine_ls_structure_factor_coef Fsqd
_refine_ls_weighting_details
;
calc w=1/[\s^2^(Fo^2^)+(0.0672P)^2^+0.0976P] where P=(Fo^2^+2Fc^2^)/3
;
_refine_ls_weighting_scheme calc
_refine_ls_wR_factor_gt 0.1136
_refine_ls_wR_factor_ref 0.1173
_reflns_number_gt 1956
_reflns_number_total 2148
_reflns_threshold_expression >2sigma(I)
_cod_data_source_file xu5286.cif
_cod_data_source_block I
_cod_original_sg_symbol_H-M 'P 21/n'
_cod_database_code 2232099
_cod_database_fobs_code 2232099

loop_
_symmetry_equiv_pos_as_xyz
'x, y, z'
'-x+1/2, y+1/2, -z+1/2'
'-x, -y, -z'
'x-1/2, -y-1/2, z-1/2'

loop_
_atom_site_type_symbol
_atom_site_label
_atom_site_fract_x
_atom_site_fract_y
_atom_site_fract_z
_atom_site_U_iso_or_equiv
_atom_site_adp_type
_atom_site_calc_flag
_atom_site_refinement_flags
_atom_site_occupancy
_atom_site_symmetry_multiplicity
C C11 0.29662(18) -0.17966(10) 0.91075(11) 0.0583(3) Uani d . 1 1
F F1 0.17654(14) 0.52071(7) 0.95680(10) 0.0992(4) Uani d . 1 1
C C9 0.49407(15) -0.06063(10) 0.82906(9) 0.0500(3) Uani d . 1 1
C C4 0.36822(15) 0.23270(9) 0.86946(9) 0.0483(3) Uani d . 1 1
N N1 0.18077(18) -0.19553(12) 0.95555(12) 0.0819(4) Uani d . 1 1
C C5 0.45722(17) 0.32820(10) 0.85718(11) 0.0595(3) Uani d . 1 1
H H5 0.5624 0.3264 0.8288 0.071 Uiso calc R 1 1
C C13 0.65462(17) -0.04859(10) 0.77465(10) 0.0571(3) Uani d . 1 1
H H13A 0.6384 0.0122 0.7270 0.069 Uiso calc R 1 1
H H13B 0.6677 -0.1120 0.7327 0.069 Uiso calc R 1 1
C C3 0.21017(16) 0.23790(10) 0.91178(9) 0.0515(3) Uani d . 1 1
H H3 0.1477 0.1754 0.9201 0.062 Uiso calc R 1 1
C C14 0.82131(18) -0.03252(13) 0.85331(12) 0.0704(4) Uani d . 1 1
H H14A 0.8075 0.0290 0.8964 0.106 Uiso calc R 1 1
H H14B 0.9199 -0.0217 0.8158 0.106 Uiso calc R 1 1
H H14C 0.8420 -0.0947 0.8975 0.106 Uiso calc R 1 1
C C12 0.53656(19) -0.25427(10) 0.83029(11) 0.0611(4) Uani d . 1 1
C C7 0.44770(16) 0.13350(9) 0.83921(10) 0.0520(3) Uani d . 1 1
H H7 0.5433 0.1410 0.8024 0.062 Uiso calc R 1 1
C C10 0.44336(16) -0.16038(9) 0.85528(10) 0.0523(3) Uani d . 1 1
C C2 0.14552(18) 0.33429(10) 0.94140(11) 0.0593(3) Uani d . 1 1
H H2 0.0406 0.3374 0.9700 0.071 Uiso calc R 1 1
C C1 0.23896(19) 0.42570(10) 0.92788(12) 0.0633(4) Uani d . 1 1
C C8 0.40019(15) 0.03307(9) 0.85783(9) 0.0509(3) Uani d . 1 1
H H8 0.3012 0.0228 0.8912 0.061 Uiso calc R 1 1
C C6 0.39336(19) 0.42521(10) 0.88608(12) 0.0658(4) Uani d . 1 1
H H6 0.4536 0.4885 0.8774 0.079 Uiso calc R 1 1
N N2 0.6121(2) -0.32851(10) 0.81089(12) 0.0867(5) Uani d . 1 1

loop_
_atom_site_aniso_label
_atom_site_aniso_U_11
_atom_site_aniso_U_22
_atom_site_aniso_U_33
_atom_site_aniso_U_12
_atom_site_aniso_U_13
_atom_site_aniso_U_23
C11 0.0574(7) 0.0436(6) 0.0741(8) -0.0017(5) 0.0100(6) 0.0036(5)
F1 0.1059(7) 0.0510(5) 0.1490(10) 0.0130(5) 0.0465(7) -0.0189(5)
C9 0.0499(6) 0.0461(6) 0.0545(6) 0.0027(5) 0.0096(5) -0.0024(5)
C4 0.0484(6) 0.0419(6) 0.0560(6) 0.0011(5) 0.0119(5) 0.0056(5)
N1 0.0709(8) 0.0697(8) 0.1101(10) -0.0068(6) 0.0300(7) 0.0134(7)
C5 0.0540(7) 0.0479(7) 0.0808(9) -0.0026(5) 0.0244(6) 0.0060(6)
C13 0.0607(7) 0.0498(7) 0.0650(7) 0.0045(5) 0.0232(6) -0.0012(5)
C3 0.0504(6) 0.0452(6) 0.0602(7) -0.0003(5) 0.0131(5) 0.0067(5)
C14 0.0541(7) 0.0799(10) 0.0803(9) 0.0043(6) 0.0203(6) 0.0063(7)
C12 0.0687(8) 0.0465(7) 0.0672(8) 0.0053(6) 0.0064(6) -0.0044(6)
C7 0.0501(6) 0.0472(7) 0.0617(7) 0.0028(5) 0.0179(5) 0.0031(5)
C10 0.0539(7) 0.0426(6) 0.0606(7) 0.0020(5) 0.0091(5) -0.0019(5)
C2 0.0557(7) 0.0562(8) 0.0694(8) 0.0066(5) 0.0203(6) 0.0020(6)
C1 0.0691(8) 0.0453(7) 0.0774(8) 0.0094(6) 0.0166(6) -0.0048(6)
C8 0.0503(6) 0.0436(6) 0.0615(7) 0.0018(5) 0.0170(5) 0.0013(5)
C6 0.0701(8) 0.0417(7) 0.0878(9) -0.0069(6) 0.0190(7) 0.0015(6)
N2 0.1048(11) 0.0568(8) 0.0969(10) 0.0233(7) 0.0096(8) -0.0131(6)

loop_
_atom_type_symbol
_atom_type_description
_atom_type_scat_dispersion_real
_atom_type_scat_dispersion_imag
_atom_type_scat_source
C C 0.0181 0.0091 'International Tables Vol C Tables 4.2.6.8 and 6.1.1.4'
H H 0.0000 0.0000 'International Tables Vol C Tables 4.2.6.8 and 6.1.1.4'
N N 0.0311 0.0180 'International Tables Vol C Tables 4.2.6.8 and 6.1.1.4'
F F 0.0727 0.0534 'International Tables Vol C Tables 4.2.6.8 and 6.1.1.4'

loop_
_geom_angle_atom_site_label_1
_geom_angle_atom_site_label_2
_geom_angle_atom_site_label_3
_geom_angle
N1 C11 C10 179.39(16)
C10 C9 C8 120.53(11)
C10 C9 C13 119.09(11)
C8 C9 C13 120.31(10)
C5 C4 C3 117.93(11)
C5 C4 C7 117.97(11)
C3 C4 C7 124.09(10)
C6 C5 C4 121.68(12)
C6 C5 H5 119.2
C4 C5 H5 119.2
C9 C13 C14 111.77(11)
C9 C13 H13A 109.3
C14 C13 H13A 109.3
C9 C13 H13B 109.3
C14 C13 H13B 109.3
H13A C13 H13B 107.9
C2 C3 C4 120.90(11)
C2 C3 H3 119.5
C4 C3 H3 119.5
C13 C14 H14A 109.5
C13 C14 H14B 109.5
H14A C14 H14B 109.5
C13 C14 H14C 109.5
H14A C14 H14C 109.5
H14B C14 H14C 109.5
N2 C12 C10 179.37(16)
C8 C7 C4 128.05(11)
C8 C7 H7 116.0
C4 C7 H7 116.0
C9 C10 C11 123.19(11)
C9 C10 C12 121.73(12)
C11 C10 C12 115.07(11)
C1 C2 C3 118.66(12)
C1 C2 H2 120.7
C3 C2 H2 120.7
F1 C1 C6 118.11(12)
F1 C1 C2 119.08(12)
C6 C1 C2 122.81(11)
C7 C8 C9 123.76(11)
C7 C8 H8 118.1
C9 C8 H8 118.1
C1 C6 C5 118.00(12)
C1 C6 H6 121.0
C5 C6 H6 121.0

loop_
_geom_bond_atom_site_label_1
_geom_bond_atom_site_label_2
_geom_bond_distance
C11 N1 1.1404(18)
C11 C10 1.4326(19)
F1 C1 1.3514(15)
C9 C10 1.3620(17)
C9 C8 1.4489(16)
C9 C13 1.5045(17)
C4 C5 1.3943(16)
C4 C3 1.3961(16)
C4 C7 1.4577(16)
C5 C6 1.3777(18)
C5 H5 0.9300
C13 C14 1.518(2)
C13 H13A 0.9700
C13 H13B 0.9700
C3 C2 1.3762(17)
C3 H3 0.9300
C14 H14A 0.9600
C14 H14B 0.9600
C14 H14C 0.9600
C12 N2 1.1393(18)
C12 C10 1.4331(17)
C7 C8 1.3378(16)
C7 H7 0.9300
C2 C1 1.372(2)
C2 H2 0.9300
C1 C6 1.365(2)
C8 H8 0.9300
C6 H6 0.9300

loop_
_geom_torsion_atom_site_label_1
_geom_torsion_atom_site_label_2
_geom_torsion_atom_site_label_3
_geom_torsion_atom_site_label_4
_geom_torsion
C3 C4 C5 C6 0.4(2)
C7 C4 C5 C6 -178.49(13)
C10 C9 C13 C14 -91.40(14)
C8 C9 C13 C14 85.53(14)
C5 C4 C3 C2 -0.66(19)
C7 C4 C3 C2 178.11(12)
C5 C4 C7 C8 169.58(13)
C3 C4 C7 C8 -9.2(2)
C8 C9 C10 C11 0.61(19)
C13 C9 C10 C11 177.53(12)
C8 C9 C10 C12 -178.34(11)
C13 C9 C10 C12 -1.42(19)
C4 C3 C2 C1 0.4(2)
C3 C2 C1 F1 -179.96(13)
C3 C2 C1 C6 0.1(2)
C4 C7 C8 C9 -176.65(12)
C10 C9 C8 C7 176.67(12)
C13 C9 C8 C7 -0.22(19)
F1 C1 C6 C5 179.66(14)
C2 C1 C6 C5 -0.4(2)
C4 C5 C6 C1 0.2(2)

loop_
_cod_related_entry_id
_cod_related_entry_database
_cod_related_entry_code
1 ChemSpider 30657082
